data_4003365
loop_
_publ_author_name
'Barreda, Omar'
'Taggart, Garrett A.'
'Rowland, Casey A.'
'Yap, Glenn P. A.'
'Bloch, Eric D.'

_publ_section_title
;
 Mechanochemical Synthesis of Porous Molecular Assemblies
;
_journal_issue 12
_journal_name_full 'Chemistry of Materials'
_journal_page_first 3975
_journal_paper_doi 10.1021/acs.chemmater.8b01667
_journal_volume 30
_journal_year 2018
_chemical_formula_sum 'C276 H180 Cu24 N24 O144'
_chemical_formula_weight 7661.39
_space_group_crystal_system tetragonal
_space_group_IT_number 87
_space_group_name_Hall '-I 4'
_space_group_name_H-M_alt 'I 4/m'
_atom_sites_solution_hydrogens geom
_audit_creation_method SHELXL-2018/3
_cell_angle_alpha 90
_cell_angle_beta 90
_cell_angle_gamma 90
_cell_formula_units_Z 2
_cell_length_a 32.5662(17)
_cell_length_b 32.5662(17)
_cell_length_c 46.870(2)
_cell_measurement_reflns_used 9804
_cell_measurement_temperature 200(2)
_cell_measurement_theta_max 40.14
_cell_measurement_theta_min 3.18
_cell_volume 49708(4)
_computing_cell_refinement 'Bruker SAINT'
_computing_data_collection 'Bruker APEX2'
_computing_data_reduction 'Bruker SAINT'
_computing_molecular_graphics 'Bruker SHELXTL'
_computing_publication_material 'Bruker SHELXTL'
_computing_structure_refinement 'SHELXL-2018/3 (Sheldrick, 2018)'
_computing_structure_solution 'SHELXS-97 (Sheldrick 2008)'
_diffrn_ambient_temperature 200(2)
_diffrn_detector_area_resol_mean 8.33
_diffrn_measured_fraction_theta_full 0.976
_diffrn_measured_fraction_theta_max 0.976
_diffrn_measurement_device_type 'Bruker AXS APEX diffractometer'
_diffrn_measurement_method '\f and \w scans'
_diffrn_radiation_type CuK\a
_diffrn_radiation_wavelength 1.54178
_diffrn_reflns_av_R_equivalents 0.0526
_diffrn_reflns_av_unetI/netI 0.0329
_diffrn_reflns_Laue_measured_fraction_full 0.976
_diffrn_reflns_Laue_measured_fraction_max 0.976
_diffrn_reflns_limit_h_max 27
_diffrn_reflns_limit_h_min -18
_diffrn_reflns_limit_k_max 24
_diffrn_reflns_limit_k_min -25
_diffrn_reflns_limit_l_max 38
_diffrn_reflns_limit_l_min -39
_diffrn_reflns_number 54059
_diffrn_reflns_point_group_measured_fraction_full 0.976
_diffrn_reflns_point_group_measured_fraction_max 0.976
_diffrn_reflns_theta_full 40.409
_diffrn_reflns_theta_max 40.409
_diffrn_reflns_theta_min 1.652
_exptl_absorpt_coefficient_mu 0.821
_exptl_absorpt_correction_T_max 0.7479
_exptl_absorpt_correction_T_min 0.5083
_exptl_absorpt_correction_type multi-scan
_exptl_absorpt_process_details 'APEX3 (Bruker, 2007)'
_exptl_crystal_colour green
_exptl_crystal_density_diffrn 0.512
_exptl_crystal_description block
_exptl_crystal_F_000 7704
_exptl_crystal_size_max 0.559
_exptl_crystal_size_mid 0.334
_exptl_crystal_size_min 0.257
_refine_diff_density_max 0.857
_refine_diff_density_min -0.560
_refine_diff_density_rms 0.128
_refine_ls_extinction_coef 0.00020(3)
_refine_ls_extinction_expression Fc^*^=kFc[1+0.001xFc^2^\l^3^/sin(2\q)]^-1/4^
_refine_ls_extinction_method 'SHELXL-2018/3 (Sheldrick 2018)'
_refine_ls_goodness_of_fit_ref 1.953
_refine_ls_hydrogen_treatment constr
_refine_ls_matrix_type full
_refine_ls_number_parameters 540
_refine_ls_number_reflns 7734
_refine_ls_number_restraints 1090
_refine_ls_restrained_S_all 1.921
_refine_ls_R_factor_all 0.1446
_refine_ls_R_factor_gt 0.1325
_refine_ls_shift/su_max 0.005
_refine_ls_shift/su_mean 0.000
_refine_ls_structure_factor_coef Fsqd
_refine_ls_weighting_details 'w=1/[\s^2^(Fo^2^)+(0.2000P)^2^] where P=(Fo^2^+2Fc^2^)/3'
_refine_ls_weighting_scheme calc
_refine_ls_wR_factor_gt 0.3954
_refine_ls_wR_factor_ref 0.4118
_reflns_Friedel_coverage 0.000
_reflns_number_gt 6664
_reflns_number_total 7734
_reflns_threshold_expression 'I > 2\s(I)'
_cod_data_source_file cm8b01667_si_002.cif
_cod_data_source_block eric185_sq
_cod_original_cell_volume 49708(6)
_cod_database_code 4003365
_shelx_shelxl_version_number 2018/3
_shelx_space_group_comment
; 
The symmetry employed for this shelxl refinement is uniquely defined 
by the following loop, which should always be used as a source of 
symmetry information in preference to the above space-group names. 
They are only intended as comments. 
;
_shelx_estimated_absorpt_t_min 0.657
_shelx_estimated_absorpt_t_max 0.817

loop_
_space_group_symop_operation_xyz
'x, y, z'
'-x, -y, z'
'-y, x, z'
'y, -x, z'
'x+1/2, y+1/2, z+1/2'
'-x+1/2, -y+1/2, z+1/2'
'-y+1/2, x+1/2, z+1/2'
'y+1/2, -x+1/2, z+1/2'
'-x, -y, -z'
'x, y, -z'
'y, -x, -z'
'-y, x, -z'
'-x+1/2, -y+1/2, -z+1/2'
'x+1/2, y+1/2, -z+1/2'
'y+1/2, -x+1/2, -z+1/2'
'-y+1/2, x+1/2, -z+1/2'

loop_
_atom_site_label
_atom_site_type_symbol
_atom_site_fract_x
_atom_site_fract_y
_atom_site_fract_z
_atom_site_U_iso_or_equiv
_atom_site_adp_type
_atom_site_occupancy
_atom_site_site_symmetry_order
_atom_site_calc_flag
_atom_site_refinement_flags_posn
_atom_site_refinement_flags_adp
_atom_site_refinement_flags_occupancy
Cu1 Cu 0.46468(8) 0.74307(8) 0.500000 0.0829(11) Uani 1 2 d S TU P
Cu2 Cu 0.45367(8) 0.82345(8) 0.500000 0.0881(11) Uani 1 2 d S TU P
Cu3 Cu 0.36047(6) 0.60349(6) 0.37944(4) 0.0859(10) Uani 1 1 d . U .
Cu4 Cu 0.31457(6) 0.63749(6) 0.33943(4) 0.0919(10) Uani 1 1 d . U .
O1_1 O 0.4227(3) 0.7426(3) 0.47061(16) 0.089(2) Uani 1 1 d D U .
O2_1 O 0.4130(3) 0.8105(3) 0.47021(17) 0.096(2) Uani 1 1 d D U .
O3_1 O 0.3584(3) 0.6572(3) 0.39681(18) 0.099(2) Uani 1 1 d D U .
O4_1 O 0.3203(3) 0.6863(3) 0.36259(17) 0.099(2) Uani 1 1 d D U .
O5_1 O 0.3260(6) 0.8841(5) 0.4185(4) 0.236(7) Uani 1 1 d D U .
N1_1 N 0.3108(5) 0.8354(4) 0.3904(3) 0.162(4) Uani 1 1 d D U .
C1_1 C 0.4084(4) 0.7744(4) 0.4602(3) 0.091(3) Uani 1 1 d D U .
C2_1 C 0.3719(3) 0.7323(2) 0.42343(19) 0.097(3) Uani 1 1 d DG U .
H2_1 H 0.385553 0.708742 0.430741 0.117 Uiso 1 1 calc R U .
C3_1 C 0.3775(3) 0.7703(3) 0.43636(18) 0.101(3) Uani 1 1 d DG U .
C4_1 C 0.3575(3) 0.8047(2) 0.4257(2) 0.116(3) Uani 1 1 d DG U .
H4_1 H 0.361347 0.830699 0.434507 0.139 Uiso 1 1 calc R U .
C5_1 C 0.3320(3) 0.8012(3) 0.4020(2) 0.128(3) Uani 1 1 d DG U .
C6_1 C 0.3264(3) 0.7632(3) 0.38912(19) 0.116(4) Uani 1 1 d DG U .
H6_1 H 0.308916 0.760730 0.372970 0.139 Uiso 1 1 calc R U .
C7_1 C 0.3463(3) 0.7287(2) 0.39981(19) 0.101(3) Uani 1 1 d DG U .
C8_1 C 0.3416(4) 0.6870(4) 0.3856(3) 0.096(3) Uani 1 1 d D U .
C9_1 C 0.3089(8) 0.8733(6) 0.3971(5) 0.190(5) Uani 1 1 d D U .
C10_1 C 0.2780(7) 0.9020(6) 0.3829(5) 0.209(6) Uani 1 1 d D U .
C11_1 C 0.2722(12) 0.8937(10) 0.3531(6) 0.199(9) Uani 0.5 1 d D U P
H11A_1 H 0.262412 0.865425 0.350663 0.299 Uiso 0.5 1 calc R U P
H11B_1 H 0.251960 0.912804 0.345243 0.299 Uiso 0.5 1 calc R U P
H11C_1 H 0.298398 0.897044 0.343049 0.299 Uiso 0.5 1 calc R U P
C12_1 C 0.2923(12) 0.9431(8) 0.3869(8) 0.206(10) Uani 0.5 1 d D U P
H12A_1 H 0.296111 0.948386 0.407336 0.309 Uiso 0.5 1 calc R U P
H12B_1 H 0.318554 0.946655 0.376984 0.309 Uiso 0.5 1 calc R U P
H12C_1 H 0.272116 0.962415 0.379178 0.309 Uiso 0.5 1 calc R U P
C13_1 C 0.2382(10) 0.8975(12) 0.3974(8) 0.226(10) Uani 0.5 1 d D U P
H13A_1 H 0.228038 0.869469 0.394796 0.340 Uiso 0.5 1 calc R U P
H13B_1 H 0.241549 0.903208 0.417777 0.340 Uiso 0.5 1 calc R U P
H13C_1 H 0.218503 0.916994 0.389182 0.340 Uiso 0.5 1 calc R U P
O1_2 O 0.5058(3) 0.7545(3) 0.52926(17) 0.095(2) Uani 1 1 d D U .
O2_2 O 0.4964(3) 0.8232(3) 0.52891(17) 0.095(2) Uani 1 1 d D U .
O3_2 O 0.5896(3) 0.6909(3) 0.60271(17) 0.094(3) Uani 1 1 d D U .
O4_2 O 0.6199(3) 0.7305(3) 0.63607(18) 0.096(3) Uani 1 1 d D U .
O5_2 O 0.6431(7) 0.8639(5) 0.6317(4) 0.252(7) Uani 1 1 d D U .
N1_2 N 0.5959(5) 0.8771(4) 0.6026(3) 0.174(4) Uani 1 1 d D U .
C1_2 C 0.5109(4) 0.7898(4) 0.5388(3) 0.091(3) Uani 1 1 d D U .
C2_2 C 0.5581(3) 0.7596(2) 0.57557(19) 0.094(3) Uani 1 1 d DG U .
H2_2 H 0.549246 0.733252 0.569463 0.113 Uiso 1 1 calc R U .
C3_2 C 0.5443(3) 0.7946(3) 0.56158(17) 0.097(3) Uani 1 1 d DG U .
C4_2 C 0.5574(3) 0.8332(2) 0.5705(2) 0.121(4) Uani 1 1 d DG U .
H4_2 H 0.547915 0.857095 0.560953 0.145 Uiso 1 1 calc R U .
C5_2 C 0.5842(4) 0.8367(2) 0.5934(2) 0.136(4) Uani 1 1 d DG U .
C6_2 C 0.5980(3) 0.8017(3) 0.6074(2) 0.122(4) Uani 1 1 d DG U .
H6_2 H 0.616362 0.804142 0.623099 0.146 Uiso 1 1 calc R U .
C7_2 C 0.5850(3) 0.7632(2) 0.59850(19) 0.098(3) Uani 1 1 d DG U .
C8_2 C 0.5986(4) 0.7247(4) 0.6137(3) 0.092(3) Uani 1 1 d D U .
C9_2 C 0.6224(8) 0.8898(6) 0.6200(5) 0.202(5) Uani 1 1 d D U .
C10_2 C 0.6297(8) 0.9342(6) 0.6280(6) 0.220(6) Uani 1 1 d D U .
C11_2 C 0.6712(10) 0.9425(11) 0.6383(9) 0.215(10) Uani 0.5 1 d D U P
H11A_2 H 0.678929 0.921843 0.652475 0.322 Uiso 0.5 1 calc R U P
H11B_2 H 0.690480 0.941456 0.622214 0.322 Uiso 0.5 1 calc R U P
H11C_2 H 0.672136 0.969867 0.646986 0.322 Uiso 0.5 1 calc R U P
C12_2 C 0.6075(13) 0.9405(13) 0.6549(8) 0.239(10) Uani 0.5 1 d D U P
H12A_2 H 0.618186 0.921629 0.669351 0.358 Uiso 0.5 1 calc R U P
H12B_2 H 0.611412 0.968900 0.661296 0.358 Uiso 0.5 1 calc R U P
H12C_2 H 0.578215 0.935284 0.651902 0.358 Uiso 0.5 1 calc R U P
C13_2 C 0.6138(14) 0.9621(10) 0.6069(8) 0.220(10) Uani 0.5 1 d D U P
H13A_2 H 0.585957 0.953721 0.601587 0.329 Uiso 0.5 1 calc R U P
H13B_2 H 0.613190 0.989935 0.614802 0.329 Uiso 0.5 1 calc R U P
H13C_2 H 0.631534 0.961524 0.590030 0.329 Uiso 0.5 1 calc R U P
O1_3 O 0.4056(3) 0.6224(3) 0.35571(18) 0.098(2) Uani 1 1 d D U .
O2_3 O 0.3666(3) 0.6505(3) 0.32101(18) 0.105(2) Uani 1 1 d D U .
O3_3 O 0.5544(2) 0.6449(3) 0.35591(17) 0.094(3) Uani 1 1 d D U .
O4_3 O 0.5833(3) 0.6843(3) 0.32222(18) 0.102(3) Uani 1 1 d D U .
O5_3 O 0.5275(5) 0.7211(7) 0.2388(3) 0.253(7) Uani 1 1 d D U .
N1_3 N 0.4670(5) 0.7135(6) 0.2528(3) 0.189(4) Uani 1 1 d D U .
C1_3 C 0.4007(4) 0.6419(4) 0.3333(3) 0.099(3) Uani 1 1 d D U .
C2_3 C 0.4776(3) 0.6518(3) 0.33116(17) 0.107(3) Uani 1 1 d DG U .
H2_3 H 0.479843 0.638254 0.349029 0.128 Uiso 1 1 calc R U .
C3_3 C 0.4395(2) 0.6557(3) 0.3180(2) 0.110(3) Uani 1 1 d DG U .
C4_3 C 0.4363(2) 0.6756(4) 0.2919(2) 0.130(4) Uani 1 1 d DG U .
H4_3 H 0.410235 0.678184 0.282934 0.156 Uiso 1 1 calc R U .
C5_3 C 0.4711(3) 0.6916(4) 0.27886(19) 0.148(4) Uani 1 1 d DG U .
C6_3 C 0.5092(3) 0.6877(4) 0.2920(2) 0.132(4) Uani 1 1 d DG U .
H6_3 H 0.532992 0.698667 0.283060 0.158 Uiso 1 1 calc R U .
C7_3 C 0.5124(2) 0.6679(4) 0.31812(19) 0.110(3) Uani 1 1 d DG U .
C8_3 C 0.5532(4) 0.6655(5) 0.3335(3) 0.099(3) Uani 1 1 d D U .
C9_3 C 0.4924(7) 0.7229(9) 0.2334(4) 0.216(5) Uani 1 1 d D U .
C10_3 C 0.4787(7) 0.7371(9) 0.2041(4) 0.235(6) Uani 1 1 d D U .
C11_3 C 0.4395(9) 0.7575(13) 0.2042(7) 0.217(10) Uani 0.5 1 d D U P
H11A_3 H 0.419356 0.740440 0.214301 0.326 Uiso 0.5 1 calc R U P
H11B_3 H 0.442036 0.784029 0.213871 0.326 Uiso 0.5 1 calc R U P
H11C_3 H 0.430279 0.761846 0.184519 0.326 Uiso 0.5 1 calc R U P
C12_3 C 0.4697(15) 0.6990(12) 0.1886(8) 0.256(10) Uani 0.5 1 d D U P
H12A_3 H 0.447096 0.684548 0.198046 0.384 Uiso 0.5 1 calc R U P
H12B_3 H 0.461874 0.705560 0.168938 0.384 Uiso 0.5 1 calc R U P
H12C_3 H 0.494177 0.681498 0.188496 0.384 Uiso 0.5 1 calc R U P
C13_3 C 0.5118(10) 0.7579(14) 0.1900(7) 0.230(10) Uani 0.5 1 d D U P
H13A_3 H 0.536773 0.741240 0.191304 0.345 Uiso 0.5 1 calc R U P
H13B_3 H 0.504761 0.762328 0.169941 0.345 Uiso 0.5 1 calc R U P
H13C_3 H 0.516517 0.784511 0.199293 0.345 Uiso 0.5 1 calc R U P
O16 O 0.4759(5) 0.6788(4) 0.500000 0.178(7) Uani 1 2 d S T P
O17 O 0.4425(5) 0.8890(4) 0.500000 0.135(5) Uani 1 2 d S T P
O18 O 0.3979(5) 0.5756(5) 0.4113(2) 0.210(8) Uani 1 1 d . . .
O19 O 0.2748(4) 0.6651(4) 0.3080(2) 0.156(4) Uani 1 1 d . . .

loop_
_atom_site_aniso_label
_atom_site_aniso_U_11
_atom_site_aniso_U_22
_atom_site_aniso_U_33
_atom_site_aniso_U_23
_atom_site_aniso_U_13
_atom_site_aniso_U_12
Cu1 0.104(2) 0.078(2) 0.0672(18) 0.000 0.000 0.0018(14)
Cu2 0.105(2) 0.080(2) 0.0800(19) 0.000 0.000 0.0007(15)
Cu3 0.0940(16) 0.0946(16) 0.0690(14) 0.0136(10) -0.0175(10) -0.0006(11)
Cu4 0.0976(16) 0.1022(17) 0.0758(15) 0.0185(11) -0.0210(10) 0.0009(11)
O1_1 0.107(5) 0.081(5) 0.080(5) -0.003(4) -0.011(4) -0.002(4)
O2_1 0.108(5) 0.094(5) 0.085(5) 0.003(4) -0.006(4) 0.000(5)
O3_1 0.109(5) 0.105(5) 0.085(5) 0.006(4) -0.028(4) -0.002(4)
O4_1 0.113(5) 0.100(5) 0.083(5) 0.013(4) -0.026(4) 0.003(5)
O5_1 0.320(16) 0.161(11) 0.229(14) -0.016(10) -0.109(12) 0.050(11)
N1_1 0.208(9) 0.108(7) 0.170(8) 0.017(7) -0.070(7) 0.030(7)
C1_1 0.113(6) 0.082(6) 0.078(6) 0.001(5) -0.009(5) 0.003(6)
C2_1 0.113(7) 0.091(6) 0.088(7) 0.004(6) -0.016(6) 0.002(6)
C3_1 0.121(7) 0.090(6) 0.092(6) 0.003(5) -0.016(5) 0.003(6)
C4_1 0.143(8) 0.091(7) 0.112(7) 0.006(6) -0.030(6) 0.007(6)
C5_1 0.159(8) 0.096(6) 0.129(7) 0.011(6) -0.047(6) 0.012(6)
C6_1 0.138(8) 0.097(7) 0.113(7) 0.008(6) -0.039(6) 0.004(7)
C7_1 0.117(7) 0.094(6) 0.091(6) 0.006(5) -0.029(5) 0.007(6)
C8_1 0.108(6) 0.093(6) 0.086(6) 0.008(5) -0.031(5) -0.003(5)
C9_1 0.249(11) 0.126(8) 0.196(10) 0.012(9) -0.083(9) 0.044(9)
C10_1 0.269(13) 0.137(9) 0.220(12) 0.017(11) -0.074(11) 0.054(10)
C11_1 0.27(2) 0.122(17) 0.203(16) 0.029(17) -0.098(16) 0.072(18)
C12_1 0.27(2) 0.129(14) 0.22(2) 0.023(17) -0.102(19) 0.054(16)
C13_1 0.255(18) 0.172(19) 0.25(2) 0.02(2) -0.059(18) 0.066(17)
O1_2 0.117(5) 0.088(5) 0.080(5) 0.007(4) -0.007(4) 0.003(5)
O2_2 0.110(5) 0.087(5) 0.090(5) -0.002(4) -0.001(4) -0.004(4)
O3_2 0.108(6) 0.089(6) 0.086(6) -0.009(5) -0.024(5) -0.002(5)
O4_2 0.111(6) 0.087(6) 0.090(6) -0.007(5) -0.025(5) -0.004(5)
O5_2 0.313(16) 0.153(11) 0.291(15) 0.002(11) -0.148(13) -0.049(11)
N1_2 0.216(10) 0.116(7) 0.191(9) -0.008(7) -0.084(8) -0.031(7)
C1_2 0.114(6) 0.084(6) 0.075(6) -0.002(5) -0.006(5) 0.001(6)
C2_2 0.106(7) 0.088(6) 0.090(7) -0.005(6) -0.011(5) -0.002(6)
C3_2 0.116(6) 0.084(6) 0.092(6) 0.001(5) -0.011(5) -0.001(6)
C4_2 0.148(8) 0.096(7) 0.118(7) 0.001(6) -0.041(6) -0.007(7)
C5_2 0.167(8) 0.097(6) 0.144(7) -0.003(6) -0.061(6) -0.017(6)
C6_2 0.146(8) 0.098(7) 0.122(7) -0.005(6) -0.042(7) -0.010(7)
C7_2 0.115(7) 0.088(6) 0.092(6) -0.007(5) -0.020(5) -0.004(6)
C8_2 0.102(6) 0.084(6) 0.088(6) -0.010(5) -0.022(5) -0.002(6)
C9_2 0.251(12) 0.134(9) 0.220(11) -0.011(9) -0.106(9) -0.039(9)
C10_2 0.277(14) 0.145(10) 0.239(13) -0.013(10) -0.101(12) -0.043(11)
C11_2 0.283(19) 0.132(18) 0.23(2) -0.008(18) -0.127(17) -0.055(17)
C12_2 0.31(2) 0.151(19) 0.251(19) -0.029(16) -0.068(19) -0.040(19)
C13_2 0.28(2) 0.133(16) 0.25(2) -0.020(17) -0.119(19) -0.037(18)
O1_3 0.093(5) 0.123(5) 0.078(5) 0.021(4) -0.017(4) -0.005(4)
O2_3 0.101(5) 0.129(6) 0.085(5) 0.027(4) -0.017(4) -0.004(5)
O3_3 0.076(5) 0.129(7) 0.076(5) 0.027(5) -0.001(4) 0.003(5)
O4_3 0.088(6) 0.125(7) 0.093(6) 0.035(5) 0.001(5) 0.005(5)
O5_3 0.171(11) 0.400(18) 0.189(12) 0.126(13) 0.013(10) 0.026(14)
N1_3 0.155(8) 0.284(11) 0.129(8) 0.110(8) 0.001(7) 0.003(8)
C1_3 0.090(6) 0.126(6) 0.082(6) 0.030(5) -0.013(5) -0.009(6)
C2_3 0.092(6) 0.147(8) 0.082(6) 0.034(6) 0.001(6) -0.003(7)
C3_3 0.093(6) 0.151(7) 0.085(6) 0.037(6) -0.004(5) -0.007(6)
C4_3 0.103(7) 0.190(9) 0.097(7) 0.056(7) -0.007(6) -0.002(7)
C5_3 0.119(7) 0.222(9) 0.102(7) 0.076(7) 0.000(6) 0.001(7)
C6_3 0.107(7) 0.189(9) 0.099(7) 0.056(7) 0.004(6) 0.001(7)
C7_3 0.089(6) 0.154(7) 0.085(6) 0.038(6) 0.001(5) 0.002(6)
C8_3 0.080(6) 0.132(7) 0.085(6) 0.031(6) 0.006(5) 0.008(6)
C9_3 0.173(10) 0.326(12) 0.150(9) 0.130(9) 0.004(9) 0.005(10)
C10_3 0.200(12) 0.344(15) 0.161(10) 0.127(11) 0.004(10) 0.002(12)
C11_3 0.171(18) 0.33(2) 0.148(18) 0.158(17) -0.006(16) 0.004(18)
C12_3 0.23(2) 0.35(2) 0.178(18) 0.105(17) -0.013(18) -0.001(18)
C13_3 0.185(19) 0.36(2) 0.151(18) 0.158(18) 0.016(17) 0.009(18)
O16 0.155(15) 0.064(10) 0.31(2) 0.000 0.000 0.015(8)
O17 0.145(13) 0.087(10) 0.172(14) 0.000 0.000 0.006(8)
O18 0.229(14) 0.324(18) 0.078(6) 0.031(9) -0.006(8) 0.186(14)
O19 0.164(10) 0.159(10) 0.146(9) 0.059(8) -0.072(8) -0.006(8)

loop_
_atom_type_symbol
_atom_type_description
_atom_type_scat_dispersion_real
_atom_type_scat_dispersion_imag
_atom_type_scat_source
C C 0.0181 0.0091 'International Tables Vol C Tables 4.2.6.8 and 6.1.1.4'
H H 0.0000 0.0000 'International Tables Vol C Tables 4.2.6.8 and 6.1.1.4'
Cu Cu -1.9646 0.5888 'International Tables Vol C Tables 4.2.6.8 and 6.1.1.4'
N N 0.0311 0.0180 'International Tables Vol C Tables 4.2.6.8 and 6.1.1.4'
O O 0.0492 0.0322 'International Tables Vol C Tables 4.2.6.8 and 6.1.1.4'

loop_
_geom_angle_atom_site_label_1
_geom_angle_atom_site_label_2
_geom_angle_atom_site_label_3
_geom_angle
_geom_angle_site_symmetry_1
_geom_angle_site_symmetry_3
O1_1 Cu1 O1_1 90.5(5) 10_556 .
O1_1 Cu1 O1_2 169.4(4) 10_556 10_556
O1_1 Cu1 O1_2 89.2(4) . 10_556
O1_1 Cu1 O1_2 89.2(4) 10_556 .
O1_1 Cu1 O1_2 169.5(4) . .
O1_2 Cu1 O1_2 89.2(5) 10_556 .
O1_1 Cu1 O16 96.5(4) 10_556 .
O1_1 Cu1 O16 96.5(4) . .
O1_2 Cu1 O16 94.0(4) 10_556 .
O1_2 Cu1 O16 94.0(4) . .
O1_1 Cu1 Cu2 85.0(3) 10_556 .
O1_1 Cu1 Cu2 85.0(3) . .
O1_2 Cu1 Cu2 84.5(3) 10_556 .
O1_2 Cu1 Cu2 84.5(3) . .
O16 Cu1 Cu2 177.9(5) . .
O2_2 Cu2 O2_2 88.5(5) . 10_556
O2_2 Cu2 O2_1 89.2(4) . 10_556
O2_2 Cu2 O2_1 167.2(4) 10_556 10_556
O2_2 Cu2 O2_1 167.2(4) . .
O2_2 Cu2 O2_1 89.2(4) 10_556 .
O2_1 Cu2 O2_1 90.2(5) 10_556 .
O2_2 Cu2 O17 97.1(4) . .
O2_2 Cu2 O17 97.1(4) 10_556 .
O2_1 Cu2 O17 95.7(4) 10_556 .
O2_1 Cu2 O17 95.7(4) . .
O2_2 Cu2 Cu1 84.2(3) . .
O2_2 Cu2 Cu1 84.2(3) 10_556 .
O2_1 Cu2 Cu1 83.0(3) 10_556 .
O2_1 Cu2 Cu1 83.0(3) . .
O17 Cu2 Cu1 178.1(4) . .
O3_2 Cu3 O3_1 89.9(4) 12_656 .
O3_2 Cu3 O1_3 168.7(4) 12_656 .
O3_1 Cu3 O1_3 88.9(4) . .
O3_2 Cu3 O3_3 88.6(4) 12_656 3_655
O3_1 Cu3 O3_3 168.0(4) . 3_655
O1_3 Cu3 O3_3 90.2(4) . 3_655
O3_2 Cu3 O18 95.3(5) 12_656 .
O3_1 Cu3 O18 96.3(5) . .
O1_3 Cu3 O18 96.0(5) . .
O3_3 Cu3 O18 95.7(5) 3_655 .
O3_2 Cu3 Cu4 85.1(3) 12_656 .
O3_1 Cu3 Cu4 84.2(3) . .
O1_3 Cu3 Cu4 83.6(3) . .
O3_3 Cu3 Cu4 83.8(3) 3_655 .
O18 Cu3 Cu4 179.3(3) . .
O4_1 Cu4 O4_3 168.2(4) . 3_655
O4_1 Cu4 O2_3 89.2(4) . .
O4_3 Cu4 O2_3 89.8(4) 3_655 .
O4_1 Cu4 O4_2 89.1(4) . 12_656
O4_3 Cu4 O4_2 89.5(4) 3_655 12_656
O2_3 Cu4 O4_2 168.4(4) . 12_656
O4_1 Cu4 O19 95.6(4) . .
O4_3 Cu4 O19 96.2(4) 3_655 .
O2_3 Cu4 O19 97.4(4) . .
O4_2 Cu4 O19 94.2(4) 12_656 .
O4_1 Cu4 Cu3 83.8(3) . .
O4_3 Cu4 Cu3 84.4(3) 3_655 .
O2_3 Cu4 Cu3 85.0(3) . .
O4_2 Cu4 Cu3 83.4(3) 12_656 .
O19 Cu4 Cu3 177.5(4) . .
C1_1 O1_1 Cu1 122.6(8) . .
C1_1 O2_1 Cu2 122.5(8) . .
C8_1 O3_1 Cu3 123.3(8) . .
C8_1 O4_1 Cu4 122.6(8) . .
C9_1 N1_1 C5_1 133.7(14) . .
O1_1 C1_1 O2_1 125.8(11) . .
O1_1 C1_1 C3_1 117.9(10) . .
O2_1 C1_1 C3_1 115.6(10) . .
C3_1 C2_1 C7_1 120.0 . .
C3_1 C2_1 H2_1 120.0 . .
C7_1 C2_1 H2_1 120.0 . .
C4_1 C3_1 C2_1 120.0 . .
C4_1 C3_1 C1_1 120.4(7) . .
C2_1 C3_1 C1_1 119.3(7) . .
C3_1 C4_1 C5_1 120.0 . .
C3_1 C4_1 H4_1 120.0 . .
C5_1 C4_1 H4_1 120.0 . .
C4_1 C5_1 C6_1 120.0 . .
C4_1 C5_1 N1_1 122.1(8) . .
C6_1 C5_1 N1_1 117.9(8) . .
C5_1 C6_1 C7_1 120.0 . .
C5_1 C6_1 H6_1 120.0 . .
C7_1 C6_1 H6_1 120.0 . .
C6_1 C7_1 C2_1 120.0 . .
C6_1 C7_1 C8_1 120.9(7) . .
C2_1 C7_1 C8_1 119.0(7) . .
O3_1 C8_1 O4_1 125.8(12) . .
O3_1 C8_1 C7_1 118.0(10) . .
O4_1 C8_1 C7_1 116.2(10) . .
O5_1 C9_1 N1_1 117.6(17) . .
O5_1 C9_1 C10_1 119.5(17) . .
N1_1 C9_1 C10_1 121.3(16) . .
C12_1 C10_1 C11_1 110.3(14) . .
C12_1 C10_1 C13_1 108.7(14) . .
C11_1 C10_1 C13_1 108.4(14) . .
C12_1 C10_1 C9_1 107.5(19) . .
C11_1 C10_1 C9_1 113.2(18) . .
C13_1 C10_1 C9_1 109(2) . .
C10_1 C11_1 H11A_1 109.5 . .
C10_1 C11_1 H11B_1 109.5 . .
H11A_1 C11_1 H11B_1 109.5 . .
C10_1 C11_1 H11C_1 109.5 . .
H11A_1 C11_1 H11C_1 109.5 . .
H11B_1 C11_1 H11C_1 109.5 . .
C10_1 C12_1 H12A_1 109.5 . .
C10_1 C12_1 H12B_1 109.5 . .
H12A_1 C12_1 H12B_1 109.5 . .
C10_1 C12_1 H12C_1 109.5 . .
H12A_1 C12_1 H12C_1 109.5 . .
H12B_1 C12_1 H12C_1 109.5 . .
C10_1 C13_1 H13A_1 109.5 . .
C10_1 C13_1 H13B_1 109.5 . .
H13A_1 C13_1 H13B_1 109.5 . .
C10_1 C13_1 H13C_1 109.5 . .
H13A_1 C13_1 H13C_1 109.5 . .
H13B_1 C13_1 H13C_1 109.5 . .
C1_2 O1_2 Cu1 121.3(8) . .
C1_2 O2_2 Cu2 121.6(8) . .
C8_2 O3_2 Cu3 122.2(8) . 11_566
C8_2 O4_2 Cu4 122.4(8) . 11_566
C9_2 N1_2 C5_2 132.6(14) . .
O1_2 C1_2 O2_2 127.5(11) . .
O1_2 C1_2 C3_2 116.1(10) . .
O2_2 C1_2 C3_2 115.5(10) . .
C3_2 C2_2 C7_2 120.0 . .
C3_2 C2_2 H2_2 120.0 . .
C7_2 C2_2 H2_2 120.0 . .
C2_2 C3_2 C4_2 120.0 . .
C2_2 C3_2 C1_2 118.3(7) . .
C4_2 C3_2 C1_2 121.3(7) . .
C3_2 C4_2 C5_2 120.0 . .
C3_2 C4_2 H4_2 120.0 . .
C5_2 C4_2 H4_2 120.0 . .
C6_2 C5_2 C4_2 120.0 . .
C6_2 C5_2 N1_2 121.6(8) . .
C4_2 C5_2 N1_2 118.3(8) . .
C5_2 C6_2 C7_2 120.0 . .
C5_2 C6_2 H6_2 120.0 . .
C7_2 C6_2 H6_2 120.0 . .
C6_2 C7_2 C2_2 120.0 . .
C6_2 C7_2 C8_2 121.2(7) . .
C2_2 C7_2 C8_2 118.7(7) . .
O3_2 C8_2 O4_2 126.6(11) . .
O3_2 C8_2 C7_2 118.0(10) . .
O4_2 C8_2 C7_2 115.3(10) . .
O5_2 C9_2 N1_2 116.6(18) . .
O5_2 C9_2 C10_2 117.9(16) . .
N1_2 C9_2 C10_2 125.6(17) . .
C13_2 C10_2 C11_2 116(2) . .
C13_2 C10_2 C12_2 109(2) . .
C11_2 C10_2 C12_2 98(2) . .
C13_2 C10_2 C9_2 112.2(19) . .
C11_2 C10_2 C9_2 113.7(19) . .
C12_2 C10_2 C9_2 106(2) . .
C10_2 C11_2 H11A_2 109.5 . .
C10_2 C11_2 H11B_2 109.5 . .
H11A_2 C11_2 H11B_2 109.5 . .
C10_2 C11_2 H11C_2 109.5 . .
H11A_2 C11_2 H11C_2 109.5 . .
H11B_2 C11_2 H11C_2 109.5 . .
C10_2 C12_2 H12A_2 109.5 . .
C10_2 C12_2 H12B_2 109.5 . .
H12A_2 C12_2 H12B_2 109.5 . .
C10_2 C12_2 H12C_2 109.5 . .
H12A_2 C12_2 H12C_2 109.5 . .
H12B_2 C12_2 H12C_2 109.5 . .
C10_2 C13_2 H13A_2 109.5 . .
C10_2 C13_2 H13B_2 109.5 . .
H13A_2 C13_2 H13B_2 109.5 . .
C10_2 C13_2 H13C_2 109.5 . .
H13A_2 C13_2 H13C_2 109.5 . .
H13B_2 C13_2 H13C_2 109.5 . .
C1_3 O1_3 Cu3 123.4(8) . .
C1_3 O2_3 Cu4 120.4(7) . .
C8_3 O3_3 Cu3 123.4(8) . 4_565
C8_3 O4_3 Cu4 122.5(8) . 4_565
C9_3 N1_3 C5_3 132.6(15) . .
O1_3 C1_3 O2_3 127.2(11) . .
O1_3 C1_3 C3_3 116.3(10) . .
O2_3 C1_3 C3_3 116.4(10) . .
C3_3 C2_3 C7_3 120.0 . .
C3_3 C2_3 H2_3 120.0 . .
C7_3 C2_3 H2_3 120.0 . .
C2_3 C3_3 C4_3 120.0 . .
C2_3 C3_3 C1_3 120.5(7) . .
C4_3 C3_3 C1_3 119.3(7) . .
C5_3 C4_3 C3_3 120.0 . .
C5_3 C4_3 H4_3 120.0 . .
C3_3 C4_3 H4_3 120.0 . .
C4_3 C5_3 C6_3 120.0 . .
C4_3 C5_3 N1_3 119.3(8) . .
C6_3 C5_3 N1_3 120.6(8) . .
C5_3 C6_3 C7_3 120.0 . .
C5_3 C6_3 H6_3 120.0 . .
C7_3 C6_3 H6_3 120.0 . .
C6_3 C7_3 C2_3 120.0 . .
C6_3 C7_3 C8_3 120.7(7) . .
C2_3 C7_3 C8_3 119.2(7) . .
O3_3 C8_3 O4_3 125.9(11) . .
O3_3 C8_3 C7_3 117.1(10) . .
O4_3 C8_3 C7_3 117.0(10) . .
O5_3 C9_3 N1_3 118.2(18) . .
O5_3 C9_3 C10_3 119.7(17) . .
N1_3 C9_3 C10_3 122.1(17) . .
C13_3 C10_3 C11_3 117(2) . .
C13_3 C10_3 C12_3 109(2) . .
C11_3 C10_3 C12_3 102(2) . .
C13_3 C10_3 C9_3 109.8(18) . .
C11_3 C10_3 C9_3 113.4(19) . .
C12_3 C10_3 C9_3 104(2) . .
C10_3 C11_3 H11A_3 109.5 . .
C10_3 C11_3 H11B_3 109.5 . .
H11A_3 C11_3 H11B_3 109.5 . .
C10_3 C11_3 H11C_3 109.5 . .
H11A_3 C11_3 H11C_3 109.5 . .
H11B_3 C11_3 H11C_3 109.5 . .
C10_3 C12_3 H12A_3 109.5 . .
C10_3 C12_3 H12B_3 109.5 . .
H12A_3 C12_3 H12B_3 109.5 . .
C10_3 C12_3 H12C_3 109.5 . .
H12A_3 C12_3 H12C_3 109.5 . .
H12B_3 C12_3 H12C_3 109.5 . .
C10_3 C13_3 H13A_3 109.5 . .
C10_3 C13_3 H13B_3 109.5 . .
H13A_3 C13_3 H13B_3 109.5 . .
C10_3 C13_3 H13C_3 109.5 . .
H13A_3 C13_3 H13C_3 109.5 . .
H13B_3 C13_3 H13C_3 109.5 . .

loop_
_geom_bond_atom_site_label_1
_geom_bond_atom_site_label_2
_geom_bond_distance
_geom_bond_site_symmetry_2
Cu1 O1_1 1.940(8) 10_556
Cu1 O1_1 1.940(8) .
Cu1 O1_2 1.954(9) 10_556
Cu1 O1_2 1.954(9) .
Cu1 O16 2.123(14) .
Cu1 Cu2 2.642(4) .
Cu2 O2_2 1.941(9) .
Cu2 O2_2 1.941(9) 10_556
Cu2 O2_1 1.970(8) 10_556
Cu2 O2_1 1.971(8) .
Cu2 O17 2.165(14) .
Cu3 O3_2 1.924(9) 12_656
Cu3 O3_1 1.931(9) .
Cu3 O1_3 1.942(9) .
Cu3 O3_3 1.949(8) 3_655
Cu3 O18 2.131(10) .
Cu3 Cu4 2.641(2) .
Cu4 O4_1 1.934(9) .
Cu4 O4_3 1.941(9) 3_655
Cu4 O2_3 1.947(9) .
Cu4 O4_2 1.950(9) 12_656
Cu4 O19 2.160(9) .
O1_1 C1_1 1.236(12) .
O2_1 C1_1 1.272(12) .
O3_1 C8_1 1.233(12) .
O4_1 C8_1 1.281(12) .
O5_1 C9_1 1.199(17) .
N1_1 C9_1 1.276(17) .
N1_1 C5_1 1.419(12) .
C1_1 C3_1 1.511(12) .
C2_1 C3_1 1.3900 .
C2_1 C7_1 1.3900 .
C2_1 H2_1 0.9500 .
C3_1 C4_1 1.3900 .
C4_1 C5_1 1.3900 .
C4_1 H4_1 0.9500 .
C5_1 C6_1 1.3900 .
C6_1 C7_1 1.3900 .
C6_1 H6_1 0.9500 .
C7_1 C8_1 1.520(12) .
C9_1 C10_1 1.52(2) .
C10_1 C12_1 1.430(19) .
C10_1 C11_1 1.437(19) .
C10_1 C13_1 1.468(19) .
C11_1 H11A_1 0.9800 .
C11_1 H11B_1 0.9800 .
C11_1 H11C_1 0.9800 .
C12_1 H12A_1 0.9800 .
C12_1 H12B_1 0.9800 .
C12_1 H12C_1 0.9800 .
C13_1 H13A_1 0.9800 .
C13_1 H13B_1 0.9800 .
C13_1 H13C_1 0.9800 .
O1_2 C1_2 1.244(12) .
O2_2 C1_2 1.274(12) .
O3_2 C8_2 1.250(12) .
O4_2 C8_2 1.272(12) .
O5_2 C9_2 1.208(17) .
N1_2 C9_2 1.258(17) .
N1_2 C5_2 1.435(12) .
C1_2 C3_2 1.532(12) .
C2_2 C3_2 1.3900 .
C2_2 C7_2 1.3900 .
C2_2 H2_2 0.9500 .
C3_2 C4_2 1.3900 .
C4_2 C5_2 1.3900 .
C4_2 H4_2 0.9500 .
C5_2 C6_2 1.3900 .
C6_2 C7_2 1.3900 .
C6_2 H6_2 0.9500 .
C7_2 C8_2 1.506(12) .
C9_2 C10_2 1.51(2) .
C10_2 C13_2 1.437(19) .
C10_2 C11_2 1.462(19) .
C10_2 C12_2 1.46(2) .
C11_2 H11A_2 0.9800 .
C11_2 H11B_2 0.9800 .
C11_2 H11C_2 0.9800 .
C12_2 H12A_2 0.9800 .
C12_2 H12B_2 0.9800 .
C12_2 H12C_2 0.9800 .
C13_2 H13A_2 0.9800 .
C13_2 H13B_2 0.9800 .
C13_2 H13C_2 0.9800 .
O1_3 C1_3 1.237(12) .
O2_3 C1_3 1.282(12) .
O3_3 C8_3 1.248(12) .
O4_3 C8_3 1.268(12) .
O5_3 C9_3 1.172(17) .
N1_3 C9_3 1.266(17) .
N1_3 C5_3 1.419(12) .
C1_3 C3_3 1.522(12) .
C2_3 C3_3 1.3900 .
C2_3 C7_3 1.3900 .
C2_3 H2_3 0.9500 .
C3_3 C4_3 1.3900 .
C4_3 C5_3 1.3900 .
C4_3 H4_3 0.9500 .
C5_3 C6_3 1.3900 .
C6_3 C7_3 1.3900 .
C6_3 H6_3 0.9500 .
C7_3 C8_3 1.514(13) .
C9_3 C10_3 1.52(2) .
C10_3 C13_3 1.435(19) .
C10_3 C11_3 1.440(19) .
C10_3 C12_3 1.46(2) .
C11_3 H11A_3 0.9800 .
C11_3 H11B_3 0.9800 .
C11_3 H11C_3 0.9800 .
C12_3 H12A_3 0.9800 .
C12_3 H12B_3 0.9800 .
C12_3 H12C_3 0.9800 .
C13_3 H13A_3 0.9800 .
C13_3 H13B_3 0.9800 .
C13_3 H13C_3 0.9800 .
